data_7219461
loop_
_publ_author_name
'Hao, Jin-ming'
'Yu, Bao-yi'
'Van Hecke, Kristof'
'Cui, Guang-hua'

_publ_section_title
;
 A series of d10metal coordination polymers based on a flexible
 bis(2-methylbenzimidazole) ligand and different carboxylates: synthesis,
 structures, photoluminescence and catalytic properties
;
_journal_issue 11
_journal_name_full CrystEngComm
_journal_page_first 2279
_journal_paper_doi 10.1039/C4CE02090A
_journal_volume 17
_journal_year 2015
_chemical_formula_sum 'C27 H22 Br4 Cd N4 O5'
_chemical_formula_weight 914.50
_chemical_name_systematic
; 
 ? 
;
_space_group_IT_number 2
_symmetry_cell_setting triclinic
_symmetry_space_group_name_Hall '-P 1'
_symmetry_space_group_name_H-M 'P -1'
_atom_sites_solution_hydrogens geom
_atom_sites_solution_primary direct
_atom_sites_solution_secondary difmap
_audit_creation_method SHELXL-97
_audit_update_record
;
2015-01-20 deposited with the CCDC.
2015-01-30 downloaded from the CCDC.
;
_cell_angle_alpha 84.089(2)
_cell_angle_beta 89.206(3)
_cell_angle_gamma 88.552(2)
_cell_formula_units_Z 2
_cell_length_a 9.5556(4)
_cell_length_b 12.1747(2)
_cell_length_c 12.9664(3)
_cell_measurement_reflns_used 2238
_cell_measurement_temperature 296(2)
_cell_measurement_theta_max 18.69
_cell_measurement_theta_min 3.62
_cell_volume 1499.87(8)
_computing_cell_refinement 'SAINT (Bruker, 1999)'
_computing_data_collection 'SMART (Bruker, 1998)'
_computing_data_reduction SAINT
_computing_molecular_graphics 'SHELXTL  (Bruker, 1999)'
_computing_publication_material SHELXTL
_computing_structure_refinement 'SHELXL97 (Sheldrick, 2008)'
_computing_structure_solution 'SHELXS97 (Sheldrick, 2008)'
_diffrn_ambient_temperature 296(2)
_diffrn_measured_fraction_theta_full 0.998
_diffrn_measured_fraction_theta_max 0.998
_diffrn_measurement_device_type 'Bruker SMART CCD area-detector'
_diffrn_measurement_method '\f and \w scans'
_diffrn_radiation_monochromator graphite
_diffrn_radiation_source 'fine--focus sealed tube'
_diffrn_radiation_type MoK\a
_diffrn_radiation_wavelength 0.71073
_diffrn_reflns_av_R_equivalents 0.0491
_diffrn_reflns_av_sigmaI/netI 0.0358
_diffrn_reflns_limit_h_max 11
_diffrn_reflns_limit_h_min -11
_diffrn_reflns_limit_k_max 14
_diffrn_reflns_limit_k_min -14
_diffrn_reflns_limit_l_max 15
_diffrn_reflns_limit_l_min -15
_diffrn_reflns_number 28646
_diffrn_reflns_theta_full 25.02
_diffrn_reflns_theta_max 25.02
_diffrn_reflns_theta_min 3.01
_exptl_absorpt_coefficient_mu 6.100
_exptl_absorpt_correction_T_max 0.2869
_exptl_absorpt_correction_T_min 0.2412
_exptl_absorpt_correction_type multi-scan
_exptl_absorpt_process_details '(<i>SADABS</i>; Sheldrick, 1996)'
_exptl_crystal_colour colourless
_exptl_crystal_density_diffrn 2.025
_exptl_crystal_density_method 'not measured'
_exptl_crystal_description block
_exptl_crystal_F_000 880
_exptl_crystal_size_max 0.23
_exptl_crystal_size_mid 0.22
_exptl_crystal_size_min 0.22
_refine_diff_density_max 3.569
_refine_diff_density_min -1.277
_refine_diff_density_rms 0.199
_refine_ls_extinction_method none
_refine_ls_goodness_of_fit_ref 1.127
_refine_ls_hydrogen_treatment mixed
_refine_ls_matrix_type full
_refine_ls_number_parameters 378
_refine_ls_number_reflns 5299
_refine_ls_number_restraints 3
_refine_ls_restrained_S_all 1.126
_refine_ls_R_factor_all 0.0620
_refine_ls_R_factor_gt 0.0541
_refine_ls_shift/su_max 0.000
_refine_ls_shift/su_mean 0.000
_refine_ls_structure_factor_coef Fsqd
_refine_ls_weighting_details 'calc w=1/[\s^2^(Fo^2^)+(0.0529P)^2^+24.4148P] where P=(Fo^2^+2Fc^2^)/3'
_refine_ls_weighting_scheme calc
_refine_ls_wR_factor_gt 0.1431
_refine_ls_wR_factor_ref 0.1476
_reflns_number_gt 4617
_reflns_number_total 5299
_reflns_threshold_expression >2sigma(I)
_cod_data_source_file c4ce02090a2.cif
_cod_data_source_block 3
_cod_depositor_comments 'Adding full bibliography for 7219459--7219464.cif.'
_cod_database_code 7219461

loop_
_symmetry_equiv_pos_as_xyz
'x, y, z'
'-x, -y, -z'

loop_
_atom_site_label
_atom_site_type_symbol
_atom_site_fract_x
_atom_site_fract_y
_atom_site_fract_z
_atom_site_U_iso_or_equiv
_atom_site_adp_type
_atom_site_occupancy
_atom_site_symmetry_multiplicity
_atom_site_calc_flag
_atom_site_refinement_flags
Cd1 Cd 0.83577(6) -0.25283(5) 0.74450(5) 0.01714(17) Uani 1 1 d .
Br1 Br 0.70753(10) -0.59021(7) 0.69032(7) 0.0280(2) Uani 1 1 d .
N1 N 0.9208(7) -0.0942(6) 0.6829(6) 0.0231(16) Uani 1 1 d .
C1 C 1.0219(9) -0.0376(7) 0.7195(8) 0.025(2) Uani 1 1 d .
O1 O 0.6591(7) -0.1924(5) 0.8371(5) 0.0321(16) Uani 1 1 d .
O1W O 0.4128(10) 0.7168(13) 0.7502(8) 0.086(4) Uani 1 1 d D
H1WB H 0.427(19) 0.784(5) 0.760(14) 0.103 Uiso 1 1 d D
H1WA H 0.468(15) 0.697(12) 0.703(10) 0.103 Uiso 1 1 d D
C2 C 1.1181(11) -0.0805(8) 0.8054(9) 0.039(3) Uani 1 1 d .
H2A H 1.0771 -0.1429 0.8448 0.058 Uiso 1 1 calc R
H2B H 1.1326 -0.0236 0.8498 0.058 Uiso 1 1 calc R
H2C H 1.2062 -0.1026 0.7766 0.058 Uiso 1 1 calc R
N2 N 1.0275(7) 0.0662(6) 0.6698(6) 0.0225(16) Uani 1 1 d .
O2 O 0.8271(8) -0.1530(6) 0.9414(7) 0.046(2) Uani 1 1 d .
Br2 Br 0.53304(9) -0.24822(7) 0.38997(7) 0.0235(2) Uani 1 1 d .
Br3 Br 0.71101(10) 0.09770(7) 0.81441(8) 0.0328(3) Uani 1 1 d .
O3 O 0.6743(7) -0.3078(5) 0.6432(5) 0.0256(14) Uani 1 1 d .
C3 C 0.8549(9) -0.0242(7) 0.6066(6) 0.0191(18) Uani 1 1 d .
N3 N 0.9331(7) 0.5885(6) 0.8002(5) 0.0183(15) Uani 1 1 d .
Br4 Br 0.48130(9) 0.26409(7) 0.91853(7) 0.0257(2) Uani 1 1 d .
O4 O 0.8333(6) -0.3556(5) 0.5268(5) 0.0283(15) Uani 1 1 d .
N4 N 1.0407(7) 0.4241(6) 0.8105(6) 0.0195(15) Uani 1 1 d .
C4 C 0.7396(10) -0.0415(7) 0.5441(7) 0.025(2) Uani 1 1 d .
H4 H 0.6932 -0.1081 0.5502 0.030 Uiso 1 1 calc R
C5 C 0.6991(11) 0.0462(8) 0.4730(7) 0.030(2) Uani 1 1 d .
H5 H 0.6228 0.0381 0.4310 0.036 Uiso 1 1 calc R
C6 C 0.7692(11) 0.1465(8) 0.4623(7) 0.030(2) Uani 1 1 d .
H6 H 0.7396 0.2025 0.4125 0.035 Uiso 1 1 calc R
C7 C 0.8814(10) 0.1638(8) 0.5243(7) 0.028(2) Uani 1 1 d .
H7 H 0.9277 0.2305 0.5181 0.033 Uiso 1 1 calc R
C8 C 0.9216(9) 0.0768(7) 0.5963(7) 0.0206(18) Uani 1 1 d .
C9 C 1.1190(9) 0.1550(7) 0.6916(8) 0.026(2) Uani 1 1 d .
H9A H 1.1619 0.1868 0.6276 0.031 Uiso 1 1 calc R
H9B H 1.1931 0.1252 0.7376 0.031 Uiso 1 1 calc R
C12 C 1.0300(9) 0.5267(7) 0.7579(7) 0.0190(18) Uani 1 1 d .
C13 C 1.1189(9) 0.5637(7) 0.6664(7) 0.0240(19) Uani 1 1 d .
H13A H 1.0826 0.6329 0.6340 0.036 Uiso 1 1 calc R
H13B H 1.1183 0.5094 0.6178 0.036 Uiso 1 1 calc R
H13C H 1.2130 0.5728 0.6884 0.036 Uiso 1 1 calc R
C14 C 0.8760(9) 0.5231(7) 0.8831(7) 0.0194(17) Uani 1 1 d .
C15 C 0.7669(10) 0.5471(7) 0.9521(7) 0.0240(19) Uani 1 1 d .
H15 H 0.7206 0.6155 0.9471 0.029 Uiso 1 1 calc R
C16 C 0.7323(10) 0.4632(8) 1.0278(7) 0.025(2) Uani 1 1 d .
H16 H 0.6601 0.4756 1.0743 0.030 Uiso 1 1 calc R
C17 C 0.8026(10) 0.3604(8) 1.0366(7) 0.026(2) Uani 1 1 d .
H17 H 0.7770 0.3070 1.0895 0.032 Uiso 1 1 calc R
C18 C 0.9084(9) 0.3363(7) 0.9690(7) 0.0238(19) Uani 1 1 d .
H18 H 0.9550 0.2680 0.9752 0.029 Uiso 1 1 calc R
C11 C 1.1280(9) 0.3303(7) 0.7814(7) 0.0244(19) Uani 1 1 d .
H11A H 1.1797 0.2978 0.8413 0.029 Uiso 1 1 calc R
H11B H 1.1950 0.3563 0.7281 0.029 Uiso 1 1 calc R
C10 C 1.0374(10) 0.2439(8) 0.7416(9) 0.032(2) Uani 1 1 d .
H10A H 0.9825 0.2093 0.7990 0.038 Uiso 1 1 calc R
H10B H 0.9726 0.2802 0.6914 0.038 Uiso 1 1 calc R
C20 C 0.7175(9) -0.3602(7) 0.5686(7) 0.0206(18) Uani 1 1 d .
C21 C 0.6060(8) -0.4327(7) 0.5305(6) 0.0178(17) Uani 1 1 d .
C22 C 0.5147(8) -0.3945(7) 0.4526(6) 0.0168(17) Uani 1 1 d .
C23 C 0.5890(9) -0.5399(7) 0.5799(6) 0.0188(17) Uani 1 1 d .
C24 C 0.7049(11) -0.1442(7) 0.9097(8) 0.029(2) Uani 1 1 d .
C25 C 0.6007(9) -0.0698(7) 0.9578(6) 0.0193(17) Uani 1 1 d .
C26 C 0.5907(9) 0.0426(7) 0.9233(7) 0.0195(18) Uani 1 1 d .
C27 C 0.4913(9) 0.1110(7) 0.9635(7) 0.0203(18) Uani 1 1 d .
C19 C 0.9430(9) 0.4189(7) 0.8908(7) 0.0190(17) Uani 1 1 d .

loop_
_atom_site_aniso_label
_atom_site_aniso_U_11
_atom_site_aniso_U_22
_atom_site_aniso_U_33
_atom_site_aniso_U_23
_atom_site_aniso_U_13
_atom_site_aniso_U_12
Cd1 0.0184(3) 0.0149(3) 0.0175(3) 0.0016(2) 0.0000(2) -0.0010(2)
Br1 0.0278(5) 0.0246(5) 0.0297(5) 0.0093(4) -0.0150(4) -0.0064(4)
N1 0.019(4) 0.016(4) 0.034(4) -0.002(3) 0.003(3) 0.001(3)
C1 0.019(4) 0.020(4) 0.035(5) 0.000(4) 0.007(4) 0.001(4)
O1 0.042(4) 0.024(3) 0.030(4) -0.006(3) 0.014(3) 0.001(3)
O1W 0.028(5) 0.179(13) 0.048(6) -0.004(7) -0.002(4) 0.001(6)
C2 0.028(5) 0.026(5) 0.060(7) 0.010(5) -0.007(5) -0.005(4)
N2 0.016(4) 0.018(4) 0.033(4) 0.001(3) 0.005(3) -0.002(3)
O2 0.030(4) 0.035(4) 0.071(6) -0.001(4) 0.013(4) 0.010(3)
Br2 0.0227(5) 0.0188(4) 0.0277(5) 0.0054(3) -0.0056(4) -0.0038(3)
Br3 0.0341(5) 0.0226(5) 0.0386(6) 0.0073(4) 0.0218(4) 0.0042(4)
O3 0.029(3) 0.026(3) 0.022(3) -0.001(3) -0.008(3) -0.005(3)
C3 0.023(4) 0.019(4) 0.014(4) 0.003(3) 0.008(3) 0.001(3)
N3 0.022(4) 0.018(4) 0.015(4) 0.002(3) -0.003(3) -0.003(3)
Br4 0.0279(5) 0.0177(4) 0.0298(5) 0.0038(4) 0.0090(4) 0.0029(3)
O4 0.018(3) 0.029(3) 0.037(4) 0.002(3) 0.000(3) -0.006(3)
N4 0.015(4) 0.021(4) 0.021(4) 0.003(3) -0.006(3) 0.001(3)
C4 0.034(5) 0.021(5) 0.021(5) -0.003(4) 0.011(4) -0.008(4)
C5 0.040(6) 0.030(5) 0.021(5) 0.001(4) 0.002(4) -0.006(4)
C6 0.044(6) 0.024(5) 0.019(5) 0.005(4) 0.003(4) 0.001(4)
C7 0.032(5) 0.023(5) 0.027(5) -0.001(4) 0.011(4) -0.006(4)
C8 0.019(4) 0.018(4) 0.025(5) -0.002(4) 0.008(4) -0.001(3)
C9 0.020(5) 0.020(4) 0.038(6) 0.000(4) 0.006(4) -0.004(4)
C12 0.017(4) 0.019(4) 0.020(4) 0.001(3) -0.005(3) -0.002(3)
C13 0.025(5) 0.024(5) 0.023(5) 0.003(4) 0.005(4) -0.002(4)
C14 0.025(5) 0.016(4) 0.017(4) -0.002(3) -0.004(3) 0.000(3)
C15 0.032(5) 0.017(4) 0.023(5) -0.003(4) 0.003(4) 0.000(4)
C16 0.032(5) 0.027(5) 0.016(4) 0.000(4) 0.002(4) -0.004(4)
C17 0.032(5) 0.026(5) 0.020(5) 0.006(4) -0.007(4) -0.004(4)
C18 0.027(5) 0.023(5) 0.021(5) 0.004(4) -0.008(4) 0.001(4)
C11 0.020(4) 0.022(4) 0.030(5) 0.003(4) 0.001(4) 0.003(3)
C10 0.018(5) 0.029(5) 0.050(6) -0.009(5) 0.008(4) -0.004(4)
C20 0.021(5) 0.017(4) 0.024(5) 0.003(4) -0.008(4) 0.000(3)
C21 0.016(4) 0.021(4) 0.016(4) -0.001(3) 0.002(3) -0.002(3)
C22 0.017(4) 0.015(4) 0.017(4) 0.007(3) 0.003(3) -0.002(3)
C23 0.017(4) 0.025(4) 0.012(4) 0.007(3) -0.003(3) 0.001(3)
C24 0.036(6) 0.016(4) 0.033(6) 0.005(4) 0.018(4) 0.003(4)
C25 0.019(4) 0.022(4) 0.016(4) 0.001(3) 0.000(3) 0.000(3)
C26 0.019(4) 0.021(4) 0.018(4) 0.001(3) 0.000(3) -0.002(3)
C27 0.021(4) 0.017(4) 0.023(5) 0.000(3) -0.005(3) 0.001(3)
C19 0.017(4) 0.018(4) 0.022(4) -0.001(3) -0.007(3) 0.001(3)

loop_
_atom_type_symbol
_atom_type_description
_atom_type_scat_dispersion_real
_atom_type_scat_dispersion_imag
_atom_type_scat_source
C C 0.0033 0.0016 'International Tables Vol C Tables 4.2.6.8 and 6.1.1.4'
H H 0.0000 0.0000 'International Tables Vol C Tables 4.2.6.8 and 6.1.1.4'
N N 0.0061 0.0033 'International Tables Vol C Tables 4.2.6.8 and 6.1.1.4'
O O 0.0106 0.0060 'International Tables Vol C Tables 4.2.6.8 and 6.1.1.4'
Br Br -0.2901 2.4595 'International Tables Vol C Tables 4.2.6.8 and 6.1.1.4'
Cd Cd -0.8075 1.2024 'International Tables Vol C Tables 4.2.6.8 and 6.1.1.4'

loop_
_geom_angle_atom_site_label_1
_geom_angle_atom_site_label_2
_geom_angle_atom_site_label_3
_geom_angle
_geom_angle_site_symmetry_1
_geom_angle_site_symmetry_3
N3 Cd1 N1 132.9(3) 1_545 .
N3 Cd1 O3 100.2(2) 1_545 .
N1 Cd1 O3 111.9(3) . .
N3 Cd1 O1 117.2(3) 1_545 .
N1 Cd1 O1 99.1(3) . .
O3 Cd1 O1 85.8(3) . .
C1 N1 C3 106.8(7) . .
C1 N1 Cd1 129.3(6) . .
C3 N1 Cd1 122.8(6) . .
N1 C1 N2 111.3(8) . .
N1 C1 C2 125.0(8) . .
N2 C1 C2 123.7(8) . .
C24 O1 Cd1 109.8(6) . .
H1WB O1W H1WA 110(3) . .
C1 C2 H2A 109.5 . .
C1 C2 H2B 109.5 . .
H2A C2 H2B 109.5 . .
C1 C2 H2C 109.5 . .
H2A C2 H2C 109.5 . .
H2B C2 H2C 109.5 . .
C1 N2 C8 107.4(7) . .
C1 N2 C9 127.8(8) . .
C8 N2 C9 124.6(7) . .
C20 O3 Cd1 116.4(5) . .
N1 C3 C8 109.0(8) . .
N1 C3 C4 130.5(8) . .
C8 C3 C4 120.5(8) . .
C12 N3 C14 106.6(7) . .
C12 N3 Cd1 131.3(6) . 1_565
C14 N3 Cd1 120.9(6) . 1_565
C12 N4 C19 107.8(7) . .
C12 N4 C11 126.7(7) . .
C19 N4 C11 125.1(7) . .
C5 C4 C3 116.4(8) . .
C5 C4 H4 121.8 . .
C3 C4 H4 121.8 . .
C4 C5 C6 122.4(9) . .
C4 C5 H5 118.8 . .
C6 C5 H5 118.8 . .
C7 C6 C5 121.2(9) . .
C7 C6 H6 119.4 . .
C5 C6 H6 119.4 . .
C6 C7 C8 116.7(8) . .
C6 C7 H7 121.6 . .
C8 C7 H7 121.6 . .
C7 C8 C3 122.8(8) . .
C7 C8 N2 131.8(8) . .
C3 C8 N2 105.4(7) . .
N2 C9 C10 110.7(7) . .
N2 C9 H9A 109.5 . .
C10 C9 H9A 109.5 . .
N2 C9 H9B 109.5 . .
C10 C9 H9B 109.5 . .
H9A C9 H9B 108.1 . .
N3 C12 N4 111.2(7) . .
N3 C12 C13 125.2(8) . .
N4 C12 C13 123.6(8) . .
C12 C13 H13A 109.5 . .
C12 C13 H13B 109.5 . .
H13A C13 H13B 109.5 . .
C12 C13 H13C 109.5 . .
H13A C13 H13C 109.5 . .
H13B C13 H13C 109.5 . .
N3 C14 C19 109.0(7) . .
N3 C14 C15 129.9(8) . .
C19 C14 C15 121.0(8) . .
C16 C15 C14 116.4(8) . .
C16 C15 H15 121.8 . .
C14 C15 H15 121.8 . .
C15 C16 C17 122.1(9) . .
C15 C16 H16 118.9 . .
C17 C16 H16 118.9 . .
C18 C17 C16 121.7(8) . .
C18 C17 H17 119.1 . .
C16 C17 H17 119.1 . .
C17 C18 C19 117.1(8) . .
C17 C18 H18 121.5 . .
C19 C18 H18 121.5 . .
N4 C11 C10 110.3(7) . .
N4 C11 H11A 109.6 . .
C10 C11 H11A 109.6 . .
N4 C11 H11B 109.6 . .
C10 C11 H11B 109.6 . .
H11A C11 H11B 108.1 . .
C9 C10 C11 113.9(8) . .
C9 C10 H10A 108.8 . .
C11 C10 H10A 108.8 . .
C9 C10 H10B 108.8 . .
C11 C10 H10B 108.8 . .
H10A C10 H10B 107.7 . .
O4 C20 O3 127.2(8) . .
O4 C20 C21 120.2(8) . .
O3 C20 C21 112.6(7) . .
C22 C21 C23 118.5(8) . .
C22 C21 C20 122.1(7) . .
C23 C21 C20 119.4(7) . .
C21 C22 C23 121.8(7) . 2_646
C21 C22 Br2 118.4(6) . .
C23 C22 Br2 119.8(6) 2_646 .
C22 C23 C21 119.7(8) 2_646 .
C22 C23 Br1 121.5(6) 2_646 .
C21 C23 Br1 118.8(6) . .
O2 C24 O1 124.8(9) . .
O2 C24 C25 120.1(9) . .
O1 C24 C25 115.1(9) . .
C26 C25 C27 118.0(8) . 2_657
C26 C25 C24 120.7(8) . .
C27 C25 C24 121.3(8) 2_657 .
C27 C26 C25 121.4(8) . .
C27 C26 Br3 120.4(6) . .
C25 C26 Br3 118.1(6) . .
C26 C27 C25 120.6(8) . 2_657
C26 C27 Br4 121.1(7) . .
C25 C27 Br4 118.3(6) 2_657 .
N4 C19 C18 133.0(8) . .
N4 C19 C14 105.3(7) . .
C18 C19 C14 121.6(8) . .

loop_
_geom_bond_atom_site_label_1
_geom_bond_atom_site_label_2
_geom_bond_distance
_geom_bond_site_symmetry_2
Cd1 N3 2.182(7) 1_545
Cd1 N1 2.185(7) .
Cd1 O3 2.201(6) .
Cd1 O1 2.213(6) .
Br1 C23 1.880(8) .
N1 C1 1.322(12) .
N1 C3 1.385(11) .
C1 N2 1.360(11) .
C1 C2 1.497(14) .
O1 C24 1.249(12) .
O1W H1WB 0.851(10) .
O1W H1WA 0.849(10) .
C2 H2A 0.9600 .
C2 H2B 0.9600 .
C2 H2C 0.9600 .
N2 C8 1.394(12) .
N2 C9 1.460(11) .
O2 C24 1.242(13) .
Br2 C22 1.891(8) .
Br3 C26 1.888(8) .
O3 C20 1.270(11) .
C3 C8 1.393(12) .
C3 C4 1.408(13) .
N3 C12 1.327(11) .
N3 C14 1.384(11) .
N3 Cd1 2.182(7) 1_565
Br4 C27 1.895(8) .
O4 C20 1.226(11) .
N4 C12 1.362(11) .
N4 C19 1.386(11) .
N4 C11 1.475(11) .
C4 C5 1.388(13) .
C4 H4 0.9300 .
C5 C6 1.401(13) .
C5 H5 0.9300 .
C6 C7 1.383(14) .
C6 H6 0.9300 .
C7 C8 1.388(13) .
C7 H7 0.9300 .
C9 C10 1.513(13) .
C9 H9A 0.9700 .
C9 H9B 0.9700 .
C12 C13 1.487(12) .
C13 H13A 0.9600 .
C13 H13B 0.9600 .
C13 H13C 0.9600 .
C14 C19 1.401(12) .
C14 C15 1.409(12) .
C15 C16 1.384(12) .
C15 H15 0.9300 .
C16 C17 1.400(13) .
C16 H16 0.9300 .
C17 C18 1.375(13) .
C17 H17 0.9300 .
C18 C19 1.395(12) .
C18 H18 0.9300 .
C11 C10 1.515(13) .
C11 H11A 0.9700 .
C11 H11B 0.9700 .
C10 H10A 0.9700 .
C10 H10B 0.9700 .
C20 C21 1.520(12) .
C21 C22 1.380(12) .
C21 C23 1.405(12) .
C22 C23 1.385(12) 2_646
C23 C22 1.385(12) 2_646
C24 C25 1.501(12) .
C25 C26 1.396(12) .
C25 C27 1.399(12) 2_657
C26 C27 1.380(12) .
C27 C25 1.399(12) 2_657
